data_1512902
loop_
_publ_author_name
'Timothy J. Boyle'
'Louis J. Tribby'
'Todd M. Alam'
'Scott D. Bunge'
'Gregory P. Holland'

_publ_section_title
;
 Catechol derivatives of Group 4 and 5 compounds
;
_journal_issue 10
_journal_name_full Polyhedron
_journal_page_first 1143
_journal_page_last 1152
_journal_paper_doi 10.1016/j.poly.2005.03.055
_journal_volume 24
_journal_year 2005
_chemical_formula_sum 'C68 H52 Hf4 N4 O17'
_chemical_formula_weight 1911.10
_chemical_name_common '(3) Hf4(O)(cat)6(cat-H)2(py)4'
_chemical_name_systematic
; 
 ? 
;
_space_group_IT_number 14
_symmetry_cell_setting monoclinic
_symmetry_space_group_name_Hall '-P 2ybc'
_symmetry_space_group_name_H-M 'P 1 21/c 1'
_atom_sites_solution_hydrogens geom
_atom_sites_solution_primary direct
_atom_sites_solution_secondary difmap
_audit_creation_method SHELXL-97
_cell_angle_alpha 90.00
_cell_angle_beta 100.058(6)
_cell_angle_gamma 90.00
_cell_formula_units_Z 4
_cell_length_a 22.960(8)
_cell_length_b 15.372(5)
_cell_length_c 27.916(10)
_cell_measurement_reflns_used 881
_cell_measurement_temperature 203(2)
_cell_measurement_theta_max 20.70
_cell_measurement_theta_min 2.59
_cell_volume 9701(6)
_computing_cell_refinement 'Bruker SMART'
_computing_data_collection 'Bruker SMART'
_computing_data_reduction 'Bruker SAINT'
_computing_molecular_graphics 'Bruker SHELXTL'
_computing_publication_material 'Bruker SHELXTL'
_computing_structure_refinement 'SHELXL-97 (Sheldrick, 1997)'
_computing_structure_solution 'SHELXS-97 (Sheldrick, 1990)'
_diffrn_ambient_temperature 203(2)
_diffrn_measured_fraction_theta_full 0.978
_diffrn_measured_fraction_theta_max 0.978
_diffrn_measurement_device_type 'CCD area detector'
_diffrn_measurement_method 'phi and omega scans'
_diffrn_radiation_monochromator graphite
_diffrn_radiation_source 'fine-focus sealed tube'
_diffrn_radiation_type MoK\a
_diffrn_radiation_wavelength 0.71073
_diffrn_reflns_av_R_equivalents 0.1025
_diffrn_reflns_av_sigmaI/netI 0.1042
_diffrn_reflns_limit_h_max 25
_diffrn_reflns_limit_h_min -25
_diffrn_reflns_limit_k_max 17
_diffrn_reflns_limit_k_min -17
_diffrn_reflns_limit_l_max 30
_diffrn_reflns_limit_l_min -31
_diffrn_reflns_number 51713
_diffrn_reflns_theta_full 23.34
_diffrn_reflns_theta_max 23.34
_diffrn_reflns_theta_min 1.52
_exptl_absorpt_coefficient_mu 4.315
_exptl_absorpt_correction_type none
_exptl_crystal_colour yellow
_exptl_crystal_density_diffrn 1.308
_exptl_crystal_density_meas 0
_exptl_crystal_density_method 'not measured'
_exptl_crystal_description plate
_exptl_crystal_F_000 3648
_exptl_crystal_size_max 0.20
_exptl_crystal_size_mid 0.15
_exptl_crystal_size_min 0.15
_refine_diff_density_max 11.506
_refine_diff_density_min -3.209
_refine_diff_density_rms 0.373
_refine_ls_extinction_method none
_refine_ls_goodness_of_fit_ref 1.034
_refine_ls_hydrogen_treatment mixed
_refine_ls_matrix_type full
_refine_ls_number_parameters 838
_refine_ls_number_reflns 13781
_refine_ls_number_restraints 0
_refine_ls_restrained_S_all 1.034
_refine_ls_R_factor_all 0.1458
_refine_ls_R_factor_gt 0.1120
_refine_ls_shift/su_max 3.063
_refine_ls_shift/su_mean 0.010
_refine_ls_structure_factor_coef Fsqd
_refine_ls_weighting_details 'calc w=1/[\s^2^(Fo^2^)+(0.1832P)^2^+312.6223P] where P=(Fo^2^+2Fc^2^)/3'
_refine_ls_weighting_scheme calc
_refine_ls_wR_factor_gt 0.2854
_refine_ls_wR_factor_ref 0.3038
_reflns_number_gt 9819
_reflns_number_total 13781
_reflns_threshold_expression >2sigma(I)
_cod_data_source_file 2005-1143.cif
_cod_data_source_block c:\frames\jan161_hfcat\workold\jan162ss
_cod_depositor_comments
;
The following automatic conversions were performed:

'_symmetry_cell_setting' value 'Monoclinic' changed to 'monoclinic'
according to the built-in table from CIF Core dictionary named
'cif_core.dic' version 2.4.1 from 2010-06-29.

Automatic conversion script
Id: cif_fix_values 1891 2012-01-12 08:04:46Z andrius 
;
_cod_original_sg_symbol_H-M P2(1)/c
_cod_database_code 1512902

loop_
_symmetry_equiv_pos_as_xyz
'x, y, z'
'-x, y+1/2, -z+1/2'
'-x, -y, -z'
'x, -y-1/2, z-1/2'

loop_
_atom_site_label
_atom_site_type_symbol
_atom_site_fract_x
_atom_site_fract_y
_atom_site_fract_z
_atom_site_U_iso_or_equiv
_atom_site_adp_type
_atom_site_occupancy
_atom_site_symmetry_multiplicity
_atom_site_calc_flag
_atom_site_refinement_flags
Hf1 Hf 0.77375(4) 0.73698(6) 0.67455(3) 0.0262(3) Uani 1 1 d .
Hf2 Hf 0.68876(4) 0.91062(6) 0.67636(4) 0.0272(3) Uani 1 1 d .
Hf3 Hf 0.81936(5) 0.89316(6) 0.76996(4) 0.0269(3) Uani 1 1 d .
Hf4 Hf 0.70527(5) 0.76806(6) 0.78014(4) 0.0283(3) Uani 1 1 d .
O1 O 0.7458(6) 0.8253(8) 0.7238(5) 0.016(3) Uani 1 1 d .
O2 O 0.6762(7) 0.7745(8) 0.6489(5) 0.021(3) Uani 1 1 d .
O3 O 0.7406(7) 0.6624(10) 0.6139(6) 0.029(4) Uani 1 1 d .
O4 O 0.8464(7) 0.7247(10) 0.6359(6) 0.027(4) Uani 1 1 d .
O5 O 0.8505(7) 0.7902(8) 0.7237(6) 0.025(4) Uani 1 1 d .
O6 O 0.7685(8) 0.8690(9) 0.6418(6) 0.035(4) Uani 1 1 d .
O7 O 0.6860(8) 0.9757(11) 0.6126(6) 0.041(5) Uani 1 1 d .
O8 O 0.5968(6) 0.9114(9) 0.6498(6) 0.029(4) Uani 1 1 d .
O9 O 0.6467(7) 0.8662(10) 0.7379(6) 0.027(4) Uani 1 1 d .
O10 O 0.7692(6) 0.9829(8) 0.7148(5) 0.014(3) Uani 1 1 d .
O11 O 0.8286(9) 1.0184(11) 0.8003(6) 0.044(5) Uani 1 1 d .
O12 O 0.8887(7) 0.8711(12) 0.8260(6) 0.044(5) Uani 1 1 d .
O13 O 0.7999(7) 0.7667(10) 0.8070(5) 0.024(4) Uani 1 1 d .
O14 O 0.7434(8) 0.8982(10) 0.8061(6) 0.036(4) Uani 1 1 d .
O15 O 0.6749(7) 0.7971(12) 0.8441(6) 0.038(4) Uani 1 1 d .
O16 O 0.7115(8) 0.6448(10) 0.8138(6) 0.036(4) Uani 1 1 d .
O17 O 0.7224(6) 0.6708(8) 0.7255(5) 0.017(3) Uani 1 1 d .
C1 C 0.6497(9) 0.7345(16) 0.6094(8) 0.026(6) Uani 1 1 d .
C2 C 0.5940(14) 0.7447(16) 0.5895(9) 0.049(8) Uani 1 1 d .
H2 H 0.5710 0.7871 0.6018 0.058 Uiso 1 1 calc R
C3 C 0.5679(12) 0.6920(18) 0.5492(9) 0.038(7) Uani 1 1 d .
H3 H 0.5289 0.7035 0.5337 0.046 Uiso 1 1 calc R
C4 C 0.5971(14) 0.628(2) 0.5336(10) 0.055(9) Uani 1 1 d .
H4 H 0.5780 0.5899 0.5096 0.066 Uiso 1 1 calc R
C5 C 0.6622(12) 0.6164(17) 0.5545(10) 0.044(7) Uani 1 1 d .
H5 H 0.6852 0.5739 0.5423 0.053 Uiso 1 1 calc R
C6 C 0.6860(10) 0.6708(16) 0.5922(8) 0.028(6) Uani 1 1 d .
C7 C 0.9022(11) 0.7400(13) 0.6634(9) 0.027(6) Uani 1 1 d .
C8 C 0.9557(10) 0.7169(15) 0.6485(10) 0.035(6) Uani 1 1 d .
H8 H 0.9556 0.6978 0.6165 0.042 Uiso 1 1 calc R
C9 C 1.0064(12) 0.7222(17) 0.6800(12) 0.047(8) Uani 1 1 d .
H9 H 1.0408 0.7036 0.6691 0.056 Uiso 1 1 calc R
C10 C 1.0127(11) 0.7511(18) 0.7253(10) 0.042(7) Uani 1 1 d .
H10 H 1.0503 0.7567 0.7447 0.050 Uiso 1 1 calc R
C11 C 0.9590(11) 0.7742(17) 0.7440(10) 0.040(7) Uani 1 1 d .
H11 H 0.9599 0.7931 0.7761 0.048 Uiso 1 1 calc R
C12 C 0.9051(10) 0.7658(15) 0.7097(11) 0.035(7) Uani 1 1 d .
C13 C 0.7714(13) 0.9093(18) 0.5995(10) 0.045(7) Uani 1 1 d .
C14 C 0.8203(13) 0.8996(17) 0.5769(11) 0.052(9) Uani 1 1 d .
H14 H 0.8520 0.8632 0.5898 0.062 Uiso 1 1 calc R
C15 C 0.8203(12) 0.9479(16) 0.5326(9) 0.037(6) Uani 1 1 d .
H15 H 0.8492 0.9365 0.5134 0.045 Uiso 1 1 calc R
C16 C 0.7777(13) 1.0111(17) 0.5182(10) 0.043(7) Uani 1 1 d .
H16 H 0.7796 1.0470 0.4912 0.052 Uiso 1 1 calc R
C17 C 0.7305(14) 1.0202(17) 0.5456(15) 0.072(12) Uani 1 1 d .
H17 H 0.7024 1.0645 0.5371 0.087 Uiso 1 1 calc R
C18 C 0.7252(11) 0.9656(15) 0.5840(8) 0.030(6) Uani 1 1 d .
C19 C 0.5606(9) 0.9036(16) 0.6833(8) 0.025(5) Uani 1 1 d .
C20 C 0.4974(14) 0.9160(16) 0.6731(10) 0.049(8) Uani 1 1 d .
H20 H 0.4790 0.9294 0.6411 0.059 Uiso 1 1 calc R
C21 C 0.4657(13) 0.9092(15) 0.7061(13) 0.047(8) Uani 1 1 d .
H21 H 0.4246 0.9167 0.6979 0.056 Uiso 1 1 calc R
C22 C 0.4906(13) 0.8913(18) 0.7537(14) 0.057(9) Uani 1 1 d .
H22 H 0.4663 0.8870 0.7774 0.068 Uiso 1 1 calc R
C23 C 0.5521(10) 0.8792(16) 0.7671(10) 0.033(6) Uani 1 1 d .
H23 H 0.5693 0.8684 0.7997 0.040 Uiso 1 1 calc R
C24 C 0.5858(14) 0.8835(16) 0.7322(9) 0.043(7) Uani 1 1 d .
C25 C 0.7845(11) 1.0684(15) 0.7233(11) 0.038(7) Uani 1 1 d .
C26 C 0.7709(13) 1.1369(17) 0.6897(14) 0.061(10) Uani 1 1 d .
H26 H 0.7544 1.1259 0.6570 0.074 Uiso 1 1 calc R
C27 C 0.7828(13) 1.2227(18) 0.7068(13) 0.048(8) Uani 1 1 d .
H27 H 0.7716 1.2708 0.6866 0.057 Uiso 1 1 calc R
C28 C 0.8097(13) 1.233(2) 0.7510(13) 0.049(8) Uani 1 1 d .
H28 H 0.8194 1.2903 0.7611 0.059 Uiso 1 1 calc R
C29 C 0.8243(10) 1.1726(17) 0.7823(14) 0.050(9) Uani 1 1 d .
H29 H 0.8416 1.1884 0.8141 0.060 Uiso 1 1 calc R
C30 C 0.8153(11) 1.0786(16) 0.7709(9) 0.033(6) Uani 1 1 d .
C31 C 0.8943(12) 0.7908(18) 0.8509(9) 0.041(7) Uani 1 1 d .
C32 C 0.9430(18) 0.761(3) 0.881(2) 0.118(18) Uani 1 1 d .
H32 H 0.9765 0.7975 0.8836 0.142 Uiso 1 1 calc R
C33 C 0.950(2) 0.687(3) 0.9064(16) 0.110(17) Uani 1 1 d .
H33 H 0.9852 0.6711 0.9268 0.132 Uiso 1 1 calc R
C34 C 0.8988(13) 0.638(3) 0.8993(14) 0.074(11) Uani 1 1 d .
H34 H 0.8978 0.5894 0.9197 0.089 Uiso 1 1 calc R
C35 C 0.8508(11) 0.6536(15) 0.8659(8) 0.029(6) Uani 1 1 d .
H35 H 0.8214 0.6107 0.8587 0.035 Uiso 1 1 calc R
C36 C 0.8435(13) 0.7380(15) 0.8401(8) 0.034(6) Uani 1 1 d .
C37 C 0.7262(10) 0.9322(14) 0.8471(8) 0.024(5) Uani 1 1 d .
C38 C 0.7342(13) 1.0152(14) 0.8645(9) 0.045(8) Uani 1 1 d .
H38 H 0.7568 1.0560 0.8505 0.054 Uiso 1 1 calc R
C39 C 0.7067(13) 1.037(2) 0.9045(10) 0.049(8) Uani 1 1 d .
H39 H 0.7154 1.0908 0.9200 0.059 Uiso 1 1 calc R
C40 C 0.6672(13) 0.981(2) 0.9218(10) 0.052(8) Uani 1 1 d .
H40 H 0.6454 1.0011 0.9451 0.062 Uiso 1 1 calc R
C41 C 0.6599(14) 0.8983(17) 0.9056(8) 0.042(7) Uani 1 1 d .
H41 H 0.6381 0.8581 0.9208 0.050 Uiso 1 1 calc R
C42 C 0.6844(12) 0.8746(13) 0.8671(9) 0.033(6) Uani 1 1 d .
C43 C 0.7054(15) 0.5674(15) 0.7850(10) 0.052(9) Uani 1 1 d .
C44 C 0.7062(11) 0.4886(17) 0.8024(10) 0.040(7) Uani 1 1 d .
H44 H 0.7092 0.4783 0.8359 0.048 Uiso 1 1 calc R
C45 C 0.7021(15) 0.4150(15) 0.7666(10) 0.048(8) Uani 1 1 d .
H45 H 0.7038 0.3575 0.7781 0.058 Uiso 1 1 calc R
C46 C 0.6963(12) 0.429(2) 0.7196(12) 0.054(9) Uani 1 1 d .
H46 H 0.6877 0.3836 0.6968 0.065 Uiso 1 1 calc R
C47 C 0.7043(12) 0.5221(13) 0.7044(9) 0.036(7) Uani 1 1 d .
H47 H 0.7050 0.5361 0.6717 0.043 Uiso 1 1 calc R
C48 C 0.7103(10) 0.5839(13) 0.7387(9) 0.027(6) Uani 1 1 d .
C49 C 0.6241(13) 1.1045(19) 0.6696(10) 0.048(8) Uani 1 1 d .
H49 H 0.6144 1.0893 0.6365 0.058 Uiso 1 1 calc R
C50 C 0.6100(11) 1.1802(17) 0.6840(10) 0.036(6) Uani 1 1 d .
H50 H 0.5902 1.2195 0.6609 0.043 Uiso 1 1 calc R
C51 C 0.6233(10) 1.2058(14) 0.7329(10) 0.035(7) Uani 1 1 d .
H51 H 0.6158 1.2627 0.7426 0.042 Uiso 1 1 calc R
C52 C 0.6481(11) 1.1434(18) 0.7665(12) 0.047(7) Uani 1 1 d .
H52 H 0.6527 1.1524 0.8003 0.056 Uiso 1 1 calc R
C53 C 0.6652(10) 1.0689(13) 0.7473(8) 0.020(5) Uani 1 1 d .
H53 H 0.6880 1.0305 0.7691 0.023 Uiso 1 1 calc R
C54 C 0.8430(12) 0.5930(19) 0.7509(10) 0.045(7) Uani 1 1 d .
H54 H 0.8349 0.6339 0.7738 0.054 Uiso 1 1 calc R
C55 C 0.8738(10) 0.5137(17) 0.7662(11) 0.037(7) Uani 1 1 d .
H55 H 0.8893 0.5043 0.7992 0.045 Uiso 1 1 calc R
C56 C 0.8799(14) 0.4561(19) 0.7344(16) 0.070(11) Uani 1 1 d .
H56 H 0.9005 0.4049 0.7451 0.084 Uiso 1 1 calc R
C57 C 0.8590(13) 0.4643(16) 0.6874(12) 0.045(7) Uani 1 1 d .
H57 H 0.8616 0.4187 0.6654 0.055 Uiso 1 1 calc R
C58 C 0.8337(16) 0.541(2) 0.6725(11) 0.070(11) Uani 1 1 d .
H58 H 0.8207 0.5484 0.6389 0.084 Uiso 1 1 calc R
C59 C 0.8918(12) 0.9623(17) 0.6865(10) 0.038(6) Uani 1 1 d .
H59 H 0.8628 0.9297 0.6663 0.046 Uiso 1 1 calc R
C60 C 0.9349(16) 1.019(2) 0.6651(14) 0.068(10) Uani 1 1 d .
H60 H 0.9296 1.0312 0.6317 0.082 Uiso 1 1 calc R
C61 C 0.9795(14) 1.049(2) 0.6958(14) 0.072(11) Uani 1 1 d .
H61 H 1.0104 1.0746 0.6828 0.086 Uiso 1 1 calc R
C62 C 0.9849(11) 1.0459(19) 0.7428(13) 0.050(8) Uani 1 1 d .
H62 H 1.0165 1.0743 0.7626 0.060 Uiso 1 1 calc R
C63 C 0.9427(10) 0.9996(16) 0.7637(8) 0.028(6) Uani 1 1 d .
H63 H 0.9462 0.9956 0.7977 0.034 Uiso 1 1 calc R
C64 C 0.5805(12) 0.6726(19) 0.7921(10) 0.044(7) Uani 1 1 d .
H64 H 0.5958 0.6828 0.8251 0.053 Uiso 1 1 calc R
C65 C 0.5257(16) 0.6308(16) 0.7807(14) 0.060(9) Uani 1 1 d .
H65 H 0.5048 0.6145 0.8054 0.072 Uiso 1 1 calc R
C66 C 0.5051(13) 0.6155(17) 0.7376(14) 0.050(8) Uani 1 1 d .
H66 H 0.4692 0.5852 0.7301 0.060 Uiso 1 1 calc R
C67 C 0.5356(12) 0.6438(17) 0.6967(10) 0.042(7) Uani 1 1 d .
H67 H 0.5194 0.6356 0.6637 0.050 Uiso 1 1 calc R
C68 C 0.5893(11) 0.6828(18) 0.7123(9) 0.039(7) Uani 1 1 d .
H68 H 0.6122 0.7001 0.6891 0.047 Uiso 1 1 calc R
N1 N 0.6541(7) 1.0449(11) 0.7034(7) 0.022(4) Uani 1 1 d .
N2 N 0.8255(8) 0.6078(11) 0.7016(9) 0.034(5) Uani 1 1 d .
N3 N 0.8959(8) 0.9601(13) 0.7333(7) 0.030(5) Uani 1 1 d .
N4 N 0.6107(8) 0.6974(10) 0.7609(6) 0.018(4) Uani 1 1 d .

loop_
_atom_site_aniso_label
_atom_site_aniso_U_11
_atom_site_aniso_U_22
_atom_site_aniso_U_33
_atom_site_aniso_U_23
_atom_site_aniso_U_13
_atom_site_aniso_U_12
Hf1 0.0326(6) 0.0206(6) 0.0268(6) -0.0014(4) 0.0086(4) 0.0066(4)
Hf2 0.0315(6) 0.0210(6) 0.0311(6) 0.0029(4) 0.0108(4) 0.0073(4)
Hf3 0.0338(6) 0.0145(5) 0.0337(6) 0.0003(4) 0.0098(5) -0.0032(4)
Hf4 0.0347(6) 0.0222(6) 0.0305(6) 0.0039(4) 0.0125(5) -0.0048(5)
O1 0.031(9) 0.000(7) 0.016(7) -0.017(6) 0.006(6) -0.004(6)
O2 0.044(10) 0.004(7) 0.013(7) -0.008(6) 0.002(7) -0.004(7)
O3 0.028(9) 0.023(9) 0.040(10) -0.009(7) 0.013(8) -0.005(7)
O4 0.028(9) 0.021(9) 0.036(9) 0.000(7) 0.012(7) 0.007(7)
O5 0.032(9) 0.000(7) 0.046(10) 0.004(7) 0.016(8) -0.007(6)
O6 0.067(12) 0.012(8) 0.033(10) 0.015(7) 0.030(9) 0.000(8)
O7 0.065(12) 0.038(10) 0.029(9) 0.015(8) 0.037(9) 0.017(9)
O8 0.018(8) 0.009(8) 0.056(11) 0.010(7) -0.005(8) 0.015(7)
O9 0.031(9) 0.024(9) 0.033(9) 0.004(7) 0.022(8) 0.005(7)
O10 0.020(8) 0.000(7) 0.019(7) 0.007(6) -0.001(6) 0.006(6)
O11 0.074(14) 0.022(10) 0.041(11) -0.007(9) 0.024(10) -0.021(9)
O12 0.025(9) 0.055(12) 0.042(11) 0.007(9) -0.020(8) 0.007(9)
O13 0.031(9) 0.038(10) 0.004(7) -0.006(7) 0.009(6) 0.014(8)
O14 0.056(11) 0.013(8) 0.049(11) -0.002(8) 0.039(9) -0.013(8)
O15 0.028(9) 0.049(12) 0.039(10) 0.017(9) 0.014(8) -0.011(8)
O16 0.049(11) 0.021(9) 0.041(10) 0.008(8) 0.012(8) -0.009(8)
O17 0.033(9) 0.009(7) 0.015(7) -0.013(6) 0.022(6) -0.007(6)
C1 0.011(11) 0.050(16) 0.020(12) -0.013(11) 0.014(10) -0.015(11)
C2 0.09(2) 0.020(14) 0.022(14) 0.006(11) -0.015(15) 0.035(15)
C3 0.045(17) 0.045(17) 0.022(13) 0.003(12) -0.002(12) 0.014(14)
C4 0.06(2) 0.052(19) 0.043(18) -0.012(15) -0.024(15) -0.011(16)
C5 0.050(17) 0.033(15) 0.060(19) -0.019(14) 0.037(15) -0.005(13)
C6 0.021(13) 0.042(15) 0.017(12) 0.023(11) -0.007(10) -0.010(11)
C7 0.040(15) 0.001(11) 0.035(14) 0.011(10) -0.002(12) -0.018(10)
C8 0.025(14) 0.023(14) 0.058(17) 0.020(12) 0.013(13) 0.003(11)
C9 0.030(16) 0.030(16) 0.09(2) 0.004(15) 0.023(16) -0.002(12)
C10 0.018(13) 0.050(18) 0.053(18) -0.013(14) -0.006(12) -0.003(12)
C11 0.038(16) 0.037(16) 0.047(16) 0.000(13) 0.012(13) 0.027(13)
C12 0.015(12) 0.018(13) 0.08(2) 0.015(13) 0.024(13) -0.002(10)
C13 0.06(2) 0.034(16) 0.048(17) -0.011(14) 0.030(15) -0.019(15)
C14 0.060(19) 0.027(15) 0.08(2) 0.032(15) 0.045(17) 0.034(14)
C15 0.052(17) 0.024(14) 0.044(16) -0.003(12) 0.031(13) -0.008(13)
C16 0.058(19) 0.031(16) 0.045(16) 0.015(13) 0.019(14) -0.002(14)
C17 0.049(19) 0.013(14) 0.16(4) 0.035(19) 0.02(2) 0.011(13)
C18 0.042(15) 0.024(14) 0.030(13) -0.008(11) 0.021(12) -0.003(12)
C19 0.008(11) 0.042(15) 0.027(13) -0.007(11) 0.005(10) -0.007(10)
C20 0.08(2) 0.019(14) 0.042(17) -0.023(12) 0.004(16) -0.001(15)
C21 0.039(16) 0.014(14) 0.10(3) 0.011(15) 0.048(18) 0.020(12)
C22 0.040(18) 0.032(16) 0.11(3) -0.028(18) 0.035(18) 0.016(14)
C23 0.024(14) 0.031(14) 0.044(16) 0.002(12) 0.006(12) -0.007(11)
C24 0.08(2) 0.021(14) 0.035(16) -0.015(12) 0.021(15) -0.018(14)
C25 0.025(13) 0.015(13) 0.08(2) 0.011(13) 0.035(14) 0.017(11)
C26 0.044(18) 0.017(15) 0.12(3) 0.016(17) 0.016(19) -0.005(13)
C27 0.044(17) 0.027(16) 0.08(2) 0.015(16) 0.028(17) 0.011(13)
C28 0.037(17) 0.037(19) 0.09(3) -0.018(18) 0.050(18) 0.001(14)
C29 0.013(13) 0.016(14) 0.13(3) -0.018(17) 0.023(15) -0.015(11)
C30 0.046(16) 0.026(14) 0.034(15) 0.014(12) 0.021(13) -0.022(12)
C31 0.043(17) 0.039(16) 0.033(15) -0.001(13) -0.013(13) -0.014(14)
C32 0.05(2) 0.12(4) 0.17(5) 0.05(4) 0.00(3) 0.02(3)
C33 0.12(4) 0.09(3) 0.09(3) 0.03(3) -0.05(3) 0.02(3)
C34 0.027(17) 0.09(3) 0.09(3) 0.04(2) -0.020(18) -0.006(18)
C35 0.045(16) 0.018(13) 0.025(13) -0.011(10) 0.010(12) -0.003(11)
C36 0.072(19) 0.022(13) 0.009(11) -0.011(10) 0.004(12) 0.006(13)
C37 0.029(13) 0.020(13) 0.024(13) 0.004(10) 0.003(10) -0.004(10)
C38 0.08(2) 0.000(12) 0.045(16) 0.020(11) -0.023(15) -0.005(12)
C39 0.06(2) 0.058(19) 0.033(15) 0.003(14) 0.030(14) 0.016(16)
C40 0.06(2) 0.06(2) 0.042(17) -0.014(15) 0.022(15) -0.012(16)
C41 0.09(2) 0.034(15) 0.004(11) -0.006(11) 0.018(13) -0.005(15)
C42 0.063(18) 0.000(11) 0.036(15) 0.016(10) 0.012(13) 0.016(11)
C43 0.11(3) 0.000(12) 0.052(18) 0.022(12) 0.029(17) 0.027(14)
C44 0.029(14) 0.042(17) 0.040(15) 0.009(13) -0.016(12) 0.016(12)
C45 0.11(3) 0.000(12) 0.042(17) 0.001(11) 0.032(17) -0.010(14)
C46 0.044(17) 0.06(2) 0.08(2) 0.012(17) 0.050(16) 0.023(15)
C47 0.068(18) 0.000(11) 0.047(16) -0.023(11) 0.033(14) -0.024(11)
C48 0.024(12) 0.000(11) 0.058(17) 0.017(11) 0.012(11) 0.017(9)
C49 0.056(19) 0.05(2) 0.031(15) -0.009(14) 0.001(13) -0.035(16)
C50 0.034(15) 0.029(15) 0.050(17) -0.002(13) 0.017(13) 0.011(12)
C51 0.019(12) 0.000(11) 0.08(2) 0.008(12) 0.006(13) 0.015(9)
C52 0.033(15) 0.040(17) 0.07(2) -0.010(15) 0.008(14) 0.007(13)
C53 0.027(13) 0.006(11) 0.025(13) 0.012(10) 0.003(10) 0.002(9)
C54 0.043(17) 0.052(19) 0.041(17) 0.006(14) 0.013(13) 0.004(14)
C55 0.020(13) 0.021(15) 0.07(2) 0.034(14) 0.008(13) 0.006(11)
C56 0.06(2) 0.019(17) 0.13(3) 0.05(2) 0.01(2) 0.030(16)
C57 0.058(19) 0.009(13) 0.07(2) -0.004(14) 0.019(17) -0.006(13)
C58 0.09(3) 0.09(3) 0.038(18) 0.034(19) 0.041(18) -0.02(2)
C59 0.043(16) 0.031(15) 0.039(16) 0.009(12) 0.004(13) 0.013(13)
C60 0.08(3) 0.05(2) 0.09(3) 0.036(19) 0.04(2) 0.023(19)
C61 0.041(19) 0.08(3) 0.08(3) 0.01(2) -0.031(19) -0.033(18)
C62 0.018(14) 0.049(18) 0.08(2) -0.026(17) 0.010(15) -0.006(13)
C63 0.024(13) 0.042(15) 0.018(12) -0.017(11) 0.002(10) -0.016(12)
C64 0.050(18) 0.049(18) 0.036(16) 0.016(14) 0.018(14) 0.007(15)
C65 0.10(3) 0.003(13) 0.09(3) 0.001(15) 0.03(2) -0.003(15)
C66 0.035(16) 0.030(16) 0.10(3) -0.019(17) 0.047(18) -0.012(13)
C67 0.051(18) 0.042(16) 0.035(15) -0.016(13) 0.016(13) 0.017(14)
C68 0.035(16) 0.055(18) 0.031(15) -0.006(13) 0.018(12) 0.023(14)
N1 0.014(9) 0.006(9) 0.050(13) -0.007(9) 0.018(9) -0.001(8)
N2 0.021(11) 0.007(10) 0.080(18) -0.011(11) 0.026(11) 0.002(8)
N3 0.024(11) 0.031(12) 0.041(13) 0.000(10) 0.023(10) -0.005(9)
N4 0.032(11) 0.006(9) 0.021(10) 0.007(7) 0.022(9) 0.016(8)

loop_
_atom_type_symbol
_atom_type_description
_atom_type_scat_dispersion_real
_atom_type_scat_dispersion_imag
_atom_type_scat_source
C C 0.0033 0.0016 'International Tables Vol C Tables 4.2.6.8 and 6.1.1.4'
H H 0.0000 0.0000 'International Tables Vol C Tables 4.2.6.8 and 6.1.1.4'
O O 0.0106 0.0060 'International Tables Vol C Tables 4.2.6.8 and 6.1.1.4'
Hf Hf -0.5830 6.1852 'International Tables Vol C Tables 4.2.6.8 and 6.1.1.4'
N N 0.0061 0.0033 'International Tables Vol C Tables 4.2.6.8 and 6.1.1.4'

loop_
_geom_angle_atom_site_label_1
_geom_angle_atom_site_label_2
_geom_angle_atom_site_label_3
_geom_angle
O3 Hf1 O1 141.0(6)
O3 Hf1 O4 75.4(6)
O1 Hf1 O4 137.3(5)
O3 Hf1 O5 148.9(6)
O1 Hf1 O5 69.8(5)
O4 Hf1 O5 74.8(6)
O3 Hf1 O6 100.6(6)
O1 Hf1 O6 71.3(5)
O4 Hf1 O6 82.2(6)
O5 Hf1 O6 84.1(6)
O3 Hf1 O17 96.2(5)
O1 Hf1 O17 68.0(5)
O4 Hf1 O17 145.0(5)
O5 Hf1 O17 103.1(5)
O6 Hf1 O17 132.7(5)
O3 Hf1 O2 71.7(5)
O1 Hf1 O2 69.6(5)
O4 Hf1 O2 131.6(5)
O5 Hf1 O2 137.1(5)
O6 Hf1 O2 70.3(6)
O17 Hf1 O2 73.7(5)
O3 Hf1 N2 83.6(7)
O1 Hf1 N2 121.6(7)
O4 Hf1 N2 72.3(6)
O5 Hf1 N2 79.0(6)
O6 Hf1 N2 152.3(6)
O17 Hf1 N2 73.0(6)
O2 Hf1 N2 135.7(6)
O7 Hf2 O8 79.3(7)
O7 Hf2 O1 139.9(6)
O8 Hf2 O1 133.4(5)
O7 Hf2 O9 151.4(6)
O8 Hf2 O9 74.3(6)
O1 Hf2 O9 68.6(5)
O7 Hf2 O2 100.3(6)
O8 Hf2 O2 79.8(6)
O1 Hf2 O2 70.5(5)
O9 Hf2 O2 86.0(5)
O7 Hf2 O10 94.1(6)
O8 Hf2 O10 148.0(5)
O1 Hf2 O10 69.3(5)
O9 Hf2 O10 102.3(5)
O2 Hf2 O10 132.1(5)
O7 Hf2 O6 71.0(6)
O8 Hf2 O6 132.3(6)
O1 Hf2 O6 69.2(5)
O9 Hf2 O6 136.4(5)
O2 Hf2 O6 70.1(6)
O10 Hf2 O6 72.1(6)
O7 Hf2 N1 83.7(7)
O8 Hf2 N1 74.8(6)
O1 Hf2 N1 122.5(6)
O9 Hf2 N1 78.9(6)
O2 Hf2 N1 153.1(6)
O10 Hf2 N1 73.4(5)
O6 Hf2 N1 135.0(6)
O12 Hf3 O11 80.4(8)
O12 Hf3 O14 103.4(7)
O11 Hf3 O14 79.2(6)
O12 Hf3 O1 141.3(6)
O11 Hf3 O1 133.2(7)
O14 Hf3 O1 72.0(6)
O12 Hf3 O10 149.8(6)
O11 Hf3 O10 73.5(6)
O14 Hf3 O10 86.5(6)
O1 Hf3 O10 68.8(5)
O12 Hf3 O5 92.2(7)
O11 Hf3 O5 149.5(6)
O14 Hf3 O5 131.3(5)
O1 Hf3 O5 67.5(5)
O10 Hf3 O5 102.6(5)
O12 Hf3 O13 72.6(6)
O11 Hf3 O13 127.7(6)
O14 Hf3 O13 65.3(5)
O1 Hf3 O13 70.8(5)
O10 Hf3 O13 136.1(5)
O5 Hf3 O13 76.5(5)
O12 Hf3 N3 82.4(7)
O11 Hf3 N3 75.5(7)
O14 Hf3 N3 152.7(6)
O1 Hf3 N3 119.7(6)
O10 Hf3 N3 76.8(6)
O5 Hf3 N3 74.1(6)
O13 Hf3 N3 140.3(6)
O15 Hf4 O16 79.5(7)
O15 Hf4 O1 142.6(6)
O16 Hf4 O1 133.5(6)
O15 Hf4 O13 99.9(6)
O16 Hf4 O13 81.5(6)
O1 Hf4 O13 73.8(5)
O15 Hf4 O9 92.7(6)
O16 Hf4 O9 146.7(6)
O1 Hf4 O9 68.5(5)
O13 Hf4 O9 131.8(6)
O15 Hf4 O17 149.6(6)
O16 Hf4 O17 72.2(6)
O1 Hf4 O17 67.8(5)
O13 Hf4 O17 86.8(5)
O9 Hf4 O17 104.8(5)
O15 Hf4 O14 72.7(6)
O16 Hf4 O14 131.5(7)
O1 Hf4 O14 71.3(5)
O13 Hf4 O14 65.7(6)
O9 Hf4 O14 74.5(6)
O17 Hf4 O14 135.6(5)
O15 Hf4 N4 82.1(6)
O16 Hf4 N4 71.4(6)
O1 Hf4 N4 120.8(5)
O13 Hf4 N4 152.1(6)
O9 Hf4 N4 75.4(6)
O17 Hf4 N4 78.7(5)
O14 Hf4 N4 139.3(6)
Hf1 O1 Hf2 102.3(5)
Hf1 O1 Hf4 115.6(6)
Hf2 O1 Hf4 114.0(6)
Hf1 O1 Hf3 113.4(6)
Hf2 O1 Hf3 113.3(6)
Hf4 O1 Hf3 98.7(5)
C1 O2 Hf2 137.7(15)
C1 O2 Hf1 115.2(13)
Hf2 O2 Hf1 93.9(5)
C6 O3 Hf1 120.8(15)
C7 O4 Hf1 115.3(14)
C12 O5 Hf1 112.3(14)
C12 O5 Hf3 136.8(14)
Hf1 O5 Hf3 108.7(6)
C13 O6 Hf1 140.8(15)
C13 O6 Hf2 113.9(16)
Hf1 O6 Hf2 94.1(5)
C18 O7 Hf2 123.7(16)
C19 O8 Hf2 116.9(13)
C24 O9 Hf4 133.5(14)
C24 O9 Hf2 114.4(14)
Hf4 O9 Hf2 108.4(6)
C25 O10 Hf3 112.8(14)
C25 O10 Hf2 135.8(13)
Hf3 O10 Hf2 107.7(5)
C30 O11 Hf3 114.9(16)
C31 O12 Hf3 120.7(15)
C36 O13 Hf4 147.0(16)
C36 O13 Hf3 114.8(15)
Hf4 O13 Hf3 95.7(6)
C37 O14 Hf3 140.6(15)
C37 O14 Hf4 116.9(12)
Hf3 O14 Hf4 96.7(6)
C42 O15 Hf4 123.2(14)
C43 O16 Hf4 120.4(14)
C48 O17 Hf4 112.8(12)
C48 O17 Hf1 137.4(12)
Hf4 O17 Hf1 107.8(5)
C2 C1 O2 125(2)
C2 C1 C6 122(2)
O2 C1 C6 113(2)
C1 C2 C3 121(2)
C1 C2 H2 119.7
C3 C2 H2 119.7
C4 C3 C2 121(3)
C4 C3 H3 119.4
C2 C3 H3 119.4
C3 C4 C5 119(2)
C3 C4 H4 120.3
C5 C4 H4 120.3
C6 C5 C4 117(2)
C6 C5 H5 121.5
C4 C5 H5 121.5
O3 C6 C5 121(2)
O3 C6 C1 119(2)
C5 C6 C1 120(2)
C12 C7 O4 118(2)
C12 C7 C8 117(2)
O4 C7 C8 124(2)
C9 C8 C7 120(3)
C9 C8 H8 120.2
C7 C8 H8 120.2
C10 C9 C8 126(3)
C10 C9 H9 117.0
C8 C9 H9 117.0
C9 C10 C11 118(2)
C9 C10 H10 121.2
C11 C10 H10 121.2
C12 C11 C10 115(2)
C12 C11 H11 122.5
C10 C11 H11 122.5
C7 C12 O5 116(2)
C7 C12 C11 124(2)
O5 C12 C11 119(2)
O6 C13 C18 114(2)
O6 C13 C14 121(3)
C18 C13 C14 124(3)
C13 C14 C15 117(2)
C13 C14 H14 121.4
C15 C14 H14 121.4
C16 C15 C14 120(2)
C16 C15 H15 119.9
C14 C15 H15 119.9
C15 C16 C17 118(2)
C15 C16 H16 120.9
C17 C16 H16 120.9
C18 C17 C16 122(2)
C18 C17 H17 119.0
C16 C17 H17 119.0
O7 C18 C13 117(2)
O7 C18 C17 124(2)
C13 C18 C17 117(2)
O8 C19 C24 119(2)
O8 C19 C20 125(2)
C24 C19 C20 116(2)
C21 C20 C19 122(3)
C21 C20 H20 119.1
C19 C20 H20 119.1
C20 C21 C22 121(3)
C20 C21 H21 119.3
C22 C21 H21 119.3
C21 C22 C23 121(3)
C21 C22 H22 119.7
C23 C22 H22 119.7
C24 C23 C22 118(3)
C24 C23 H23 120.8
C22 C23 H23 120.8
C23 C24 O9 126(2)
C23 C24 C19 121(3)
O9 C24 C19 112(2)
O10 C25 C30 110(2)
O10 C25 C26 126(3)
C30 C25 C26 124(3)
C25 C26 C27 118(3)
C25 C26 H26 121.1
C27 C26 H26 121.2
C28 C27 C26 118(3)
C28 C27 H27 120.9
C26 C27 H27 120.9
C29 C28 C27 126(3)
C29 C28 H28 117.0
C27 C28 H28 117.0
C28 C29 C30 123(3)
C28 C29 H29 118.4
C30 C29 H29 118.4
O11 C30 C25 125(2)
O11 C30 C29 125(3)
C25 C30 C29 110(2)
C32 C31 C36 120(3)
C32 C31 O12 126(3)
C36 C31 O12 113(2)
C33 C32 C31 128(4)
C33 C32 H32 115.8
C31 C32 H32 115.8
C32 C33 C34 112(4)
C32 C33 H33 124.1
C34 C33 H33 124.1
C35 C34 C33 125(3)
C35 C34 H34 117.4
C33 C34 H34 117.4
C34 C35 C36 120(3)
C34 C35 H35 119.8
C36 C35 H35 119.8
O13 C36 C31 117(2)
O13 C36 C35 130(2)
C31 C36 C35 112(2)
C38 C37 O14 127(2)
C38 C37 C42 119(2)
O14 C37 C42 112.5(19)
C37 C38 C39 117(3)
C37 C38 H38 121.7
C39 C38 H38 121.7
C40 C39 C38 122(3)
C40 C39 H39 118.8
C38 C39 H39 118.8
C41 C40 C39 121(3)
C41 C40 H40 119.6
C39 C40 H40 119.6
C42 C41 C40 119(3)
C42 C41 H41 120.7
C40 C41 H41 120.7
C41 C42 O15 124(2)
C41 C42 C37 122(2)
O15 C42 C37 114(2)
C44 C43 C48 122(3)
C44 C43 O16 125(2)
C48 C43 O16 111.6(19)
C43 C44 C45 117(2)
C43 C44 H44 121.4
C45 C44 H44 121.4
C46 C45 C44 122(2)
C46 C45 H45 119.1
C44 C45 H45 119.1
C45 C46 C47 116(3)
C45 C46 H46 122.1
C47 C46 H46 122.1
C48 C47 C46 118(2)
C48 C47 H47 120.9
C46 C47 H47 120.9
C47 C48 C43 123(2)
C47 C48 O17 119(2)
C43 C48 O17 119(2)
C50 C49 N1 120(2)
C50 C49 H49 120.1
N1 C49 H49 120.1
C49 C50 C51 122(3)
C49 C50 H50 118.9
C51 C50 H50 118.9
C52 C51 C50 117(2)
C52 C51 H51 121.4
C50 C51 H51 121.4
C53 C52 C51 115(3)
C53 C52 H52 122.3
C51 C52 H52 122.3
N1 C53 C52 128(2)
N1 C53 H53 116.2
C52 C53 H53 116.2
N2 C54 C55 119(3)
N2 C54 H54 120.7
C55 C54 H54 120.7
C56 C55 C54 119(3)
C56 C55 H55 120.4
C54 C55 H55 120.4
C55 C56 C57 124(2)
C55 C56 H56 118.1
C57 C56 H56 118.1
C56 C57 C58 117(3)
C56 C57 H57 121.6
C58 C57 H57 121.6
N2 C58 C57 125(3)
N2 C58 H58 117.3
C57 C58 H58 117.3
N3 C59 C60 118(3)
N3 C59 H59 120.8
C60 C59 H59 120.8
C61 C60 C59 116(3)
C61 C60 H60 122.0
C59 C60 H60 122.0
C62 C61 C60 125(4)
C62 C61 H61 117.3
C60 C61 H61 117.3
C61 C62 C63 119(3)
C61 C62 H62 120.5
C63 C62 H62 120.5
N3 C63 C62 119(2)
N3 C63 H63 120.6
C62 C63 H63 120.6
N4 C64 C65 124(3)
N4 C64 H64 117.9
C65 C64 H64 117.9
C66 C65 C64 119(3)
C66 C65 H65 120.5
C64 C65 H65 120.5
C65 C66 C67 122(3)
C65 C66 H66 118.8
C67 C66 H66 118.8
C68 C67 C66 113(3)
C68 C67 H67 123.3
C66 C67 H67 123.3
C67 C68 N4 122(2)
C67 C68 H68 119.0
N4 C68 H68 119.0
C53 N1 C49 117.0(19)
C53 N1 Hf2 122.6(15)
C49 N1 Hf2 120.2(16)
C58 N2 C54 115(2)
C58 N2 Hf1 124(2)
C54 N2 Hf1 119.9(16)
C59 N3 C63 121(2)
C59 N3 Hf3 120.6(17)
C63 N3 Hf3 118.1(14)
C64 N4 C68 119(2)
C64 N4 Hf4 124.5(18)
C68 N4 Hf4 116.4(15)

loop_
_geom_bond_atom_site_label_1
_geom_bond_atom_site_label_2
_geom_bond_distance
Hf1 O3 2.076(15)
Hf1 O1 2.110(12)
Hf1 O4 2.147(15)
Hf1 O5 2.194(15)
Hf1 O6 2.221(14)
Hf1 O17 2.243(13)
Hf1 O2 2.302(15)
Hf1 N2 2.369(19)
Hf2 O7 2.033(15)
Hf2 O8 2.111(14)
Hf2 O1 2.141(14)
Hf2 O9 2.221(14)
Hf2 O2 2.231(13)
Hf2 O10 2.259(13)
Hf2 O6 2.304(16)
Hf2 N1 2.383(16)
Hf3 O12 2.056(15)
Hf3 O11 2.099(16)
Hf3 O14 2.164(15)
Hf3 O1 2.200(13)
Hf3 O10 2.231(12)
Hf3 O5 2.238(14)
Hf3 O13 2.281(16)
Hf3 N3 2.413(18)
Hf4 O15 2.074(17)
Hf4 O16 2.109(16)
Hf4 O1 2.151(13)
Hf4 O13 2.172(15)
Hf4 O9 2.218(15)
Hf4 O17 2.220(12)
Hf4 O14 2.253(15)
Hf4 N4 2.404(19)
O2 C1 1.31(3)
O3 C6 1.30(3)
O4 C7 1.40(3)
O5 C12 1.43(3)
O6 C13 1.34(3)
O7 C18 1.31(3)
O8 C19 1.36(3)
O9 C24 1.40(3)
O10 C25 1.37(3)
O11 C30 1.24(3)
O12 C31 1.41(3)
O13 C36 1.31(3)
O14 C37 1.38(3)
O15 C42 1.35(3)
O16 C43 1.43(3)
O17 C48 1.43(2)
C1 C2 1.31(4)
C1 C6 1.42(3)
C2 C3 1.43(4)
C2 H2 0.9400
C3 C4 1.31(4)
C3 H3 0.9400
C4 C5 1.52(4)
C4 H4 0.9400
C5 C6 1.38(3)
C5 H5 0.9400
C7 C12 1.34(4)
C7 C8 1.41(3)
C8 C9 1.33(4)
C8 H8 0.9400
C9 C10 1.32(4)
C9 H9 0.9400
C10 C11 1.46(4)
C10 H10 0.9400
C11 C12 1.43(4)
C11 H11 0.9400
C13 C18 1.38(4)
C13 C14 1.39(4)
C14 C15 1.44(4)
C14 H14 0.9400
C15 C16 1.39(4)
C15 H15 0.9400
C16 C17 1.44(4)
C16 H16 0.9400
C17 C18 1.38(4)
C17 H17 0.9400
C19 C24 1.42(4)
C19 C20 1.44(4)
C20 C21 1.28(4)
C20 H20 0.9400
C21 C22 1.38(4)
C21 H21 0.9400
C22 C23 1.41(4)
C22 H22 0.9400
C23 C24 1.35(4)
C23 H23 0.9400
C25 C30 1.40(4)
C25 C26 1.41(4)
C26 C27 1.41(4)
C26 H26 0.9400
C27 C28 1.29(4)
C27 H27 0.9400
C28 C29 1.28(4)
C28 H28 0.9400
C29 C30 1.49(3)
C29 H29 0.9400
C31 C32 1.35(5)
C31 C36 1.41(4)
C32 C33 1.34(6)
C32 H32 0.9400
C33 C34 1.38(5)
C33 H33 0.9400
C34 C35 1.34(4)
C34 H34 0.9400
C35 C36 1.48(3)
C35 H35 0.9400
C37 C38 1.37(3)
C37 C42 1.48(3)
C38 C39 1.42(4)
C38 H38 0.9400
C39 C40 1.40(4)
C39 H39 0.9400
C40 C41 1.35(4)
C40 H40 0.9400
C41 C42 1.35(3)
C41 H41 0.9400
C43 C44 1.30(3)
C43 C48 1.34(3)
C44 C45 1.50(4)
C44 H44 0.9400
C45 C46 1.31(4)
C45 H45 0.9400
C46 C47 1.52(4)
C46 H46 0.9400
C47 C48 1.34(3)
C47 H47 0.9400
C49 C50 1.29(4)
C49 N1 1.41(3)
C49 H49 0.9400
C50 C51 1.40(4)
C50 H50 0.9400
C51 C52 1.39(4)
C51 H51 0.9400
C52 C53 1.35(3)
C52 H52 0.9400
C53 N1 1.26(3)
C53 H53 0.9400
C54 N2 1.38(3)
C54 C55 1.44(4)
C54 H54 0.9400
C55 C56 1.28(5)
C55 H55 0.9400
C56 C57 1.32(5)
C56 H56 0.9400
C57 C58 1.35(4)
C57 H57 0.9400
C58 N2 1.34(4)
C58 H58 0.9400
C59 N3 1.29(3)
C59 C60 1.51(4)
C59 H59 0.9400
C60 C61 1.30(5)
C60 H60 0.9400
C61 C62 1.30(4)
C61 H61 0.9400
C62 C63 1.41(4)
C62 H62 0.9400
C63 N3 1.39(3)
C63 H63 0.9400
C64 N4 1.26(3)
C64 C65 1.40(4)
C64 H64 0.9400
C65 C66 1.24(4)
C65 H65 0.9400
C66 C67 1.50(4)
C66 H66 0.9400
C67 C68 1.37(4)
C67 H67 0.9400
C68 N4 1.38(3)
C68 H68 0.9400
